data_4301193
loop_
_publ_author_name
'Wen-Chou Hung'
'Chu-Chieh Lin'

_publ_section_title
;
Preparation, Characterization, and Catalytic Studies of Magnesium Complexes
Supported by NNO-Tridentate Schiff-Base Ligands
;
_journal_name_full 'Inorganic Chemistry'
_journal_page_first 728
_journal_page_last 734
_journal_paper_doi 10.1021/ic801397t
_journal_volume 48
_journal_year 2009
_chemical_formula_moiety 'C50 H56 Mg2 N4 O6'
_chemical_formula_sum 'C50 H56 Mg2 N4 O6'
_chemical_formula_weight 857.61
_chemical_name_systematic
; 
 ? 
;
_space_group_IT_number 2
_symmetry_cell_setting triclinic
_symmetry_space_group_name_Hall '-P 1'
_symmetry_space_group_name_H-M 'P -1'
_atom_sites_solution_hydrogens geom
_atom_sites_solution_primary direct
_atom_sites_solution_secondary difmap
_audit_creation_method SHELXL-97
_cell_angle_alpha 75.270(2)
_cell_angle_beta 64.868(2)
_cell_angle_gamma 85.752(2)
_cell_formula_units_Z 1
_cell_length_a 10.7266(12)
_cell_length_b 11.1226(12)
_cell_length_c 11.2529(13)
_cell_measurement_reflns_used 3061
_cell_measurement_temperature 293(2)
_cell_measurement_theta_max 25.803
_cell_measurement_theta_min 2.4325
_cell_volume 1174.6(2)
_computing_cell_refinement 'Bruker SAINT'
_computing_data_collection 'Bruker SMART'
_computing_data_reduction 'Bruker SAINT'
_computing_molecular_graphics 'SHELXTL (Bruker, 1999)'
_computing_publication_material 'SHELXTL (Bruker, 1999)'
_computing_structure_refinement 'SHELXL-97 (Sheldrick, 1997)'
_computing_structure_solution 'SHELXS-97 (Sheldrick, 1990)'
_diffrn_ambient_temperature 293(2)
_diffrn_measured_fraction_theta_full 0.984
_diffrn_measured_fraction_theta_max 0.984
_diffrn_measurement_device_type 'Bruker SMART 1000 CCD'
_diffrn_measurement_method '\f and \w scans'
_diffrn_radiation_monochromator graphite
_diffrn_radiation_source 'fine-focus sealed tube'
_diffrn_radiation_type MoK\a
_diffrn_radiation_wavelength 0.71073
_diffrn_reflns_av_R_equivalents 0.0213
_diffrn_reflns_av_sigmaI/netI 0.0282
_diffrn_reflns_limit_h_max 13
_diffrn_reflns_limit_h_min -7
_diffrn_reflns_limit_k_max 13
_diffrn_reflns_limit_k_min -13
_diffrn_reflns_limit_l_max 13
_diffrn_reflns_limit_l_min -11
_diffrn_reflns_number 6666
_diffrn_reflns_theta_full 25.95
_diffrn_reflns_theta_max 25.95
_diffrn_reflns_theta_min 1.89
_exptl_absorpt_coefficient_mu 0.103
_exptl_absorpt_correction_T_max 0.9796
_exptl_absorpt_correction_T_min 0.9736
_exptl_absorpt_correction_type multi-scan
_exptl_absorpt_process_details 'SADABS, Sheldrick (1996)'
_exptl_crystal_colour colorless
_exptl_crystal_density_diffrn 1.212
_exptl_crystal_density_method 'not measured'
_exptl_crystal_description parallelpiped
_exptl_crystal_F_000 456
_exptl_crystal_size_max 0.26
_exptl_crystal_size_mid 0.20
_exptl_crystal_size_min 0.20
_refine_diff_density_max 0.276
_refine_diff_density_min -0.174
_refine_diff_density_rms 0.049
_refine_ls_extinction_coef none
_refine_ls_extinction_method none
_refine_ls_goodness_of_fit_ref 1.038
_refine_ls_hydrogen_treatment constr
_refine_ls_matrix_type full
_refine_ls_number_parameters 280
_refine_ls_number_reflns 4524
_refine_ls_number_restraints 0
_refine_ls_restrained_S_all 1.038
_refine_ls_R_factor_all 0.0655
_refine_ls_R_factor_gt 0.0477
_refine_ls_shift/su_max 0.000
_refine_ls_shift/su_mean 0.000
_refine_ls_structure_factor_coef Fsqd
_refine_ls_weighting_details 'calc w=1/[\s^2^(Fo^2^)+(0.1000P)^2^+0.0000P] where P=(Fo^2^+2Fc^2^)/3'
_refine_ls_weighting_scheme calc
_refine_ls_wR_factor_gt 0.1390
_refine_ls_wR_factor_ref 0.1537
_reflns_number_gt 3324
_reflns_number_total 4524
_reflns_threshold_expression >2sigma(I)
_cod_data_source_file ic801397t_si_001_4.cif
_cod_data_source_block 8
_cod_depositor_comments
;
The following automatic conversions were performed:
'_symmetry_cell_setting' value 'Triclinic' changed to 'triclinic'
according to '/home/saulius/struct/CIF-dictionaries/cif_core.dic'
dictionary named 'cif_core.dic' version 2.4.1 from 2010-06-29.

Automatic conversion script
Id: cif_fix_enum 1527 2010-12-29 10:47:43Z saulius 
;
_cod_database_code 4301193

loop_
_symmetry_equiv_pos_as_xyz
'x, y, z'
'-x, -y, -z'

loop_
_atom_site_label
_atom_site_type_symbol
_atom_site_fract_x
_atom_site_fract_y
_atom_site_fract_z
_atom_site_U_iso_or_equiv
_atom_site_adp_type
_atom_site_occupancy
_atom_site_symmetry_multiplicity
_atom_site_calc_flag
_atom_site_refinement_flags
_atom_site_disorder_assembly
_atom_site_disorder_group
Mg Mg 0.13678(6) -0.00094(5) 0.38707(6) 0.0439(2) Uani 1 1 d . . .
O1 O 0.13424(12) -0.11340(12) 0.28179(13) 0.0510(3) Uani 1 1 d . . .
O2 O 0.04999(12) -0.06760(12) 0.58380(12) 0.0485(3) Uani 1 1 d . . .
O3 O 0.19260(17) -0.47443(14) 0.11318(17) 0.0715(5) Uani 1 1 d . . .
N1 N 0.35527(15) -0.03810(15) 0.31559(16) 0.0495(4) Uani 1 1 d . . .
N2 N 0.23777(17) 0.18272(16) 0.34752(19) 0.0609(5) Uani 1 1 d . . .
C1 C 0.21455(17) -0.19923(16) 0.23516(17) 0.0414(4) Uani 1 1 d . . .
C2 C 0.16071(19) -0.29047(18) 0.19939(19) 0.0484(4) Uani 1 1 d . . .
H2A H 0.0694 -0.2868 0.2113 0.058 Uiso 1 1 calc R . .
C3 C 0.2387(2) -0.38343(18) 0.1481(2) 0.0514(5) Uani 1 1 d . . .
C4 C 0.3774(2) -0.3901(2) 0.1273(2) 0.0588(5) Uani 1 1 d . . .
H4A H 0.4313 -0.4527 0.0918 0.071 Uiso 1 1 calc R . .
C5 C 0.43197(19) -0.30303(18) 0.1600(2) 0.0503(5) Uani 1 1 d . . .
H5A H 0.5243 -0.3075 0.1448 0.060 Uiso 1 1 calc R . .
C6 C 0.35567(16) -0.20688(16) 0.21569(16) 0.0401(4) Uani 1 1 d . . .
C7 C 0.42198(17) -0.11909(16) 0.24872(17) 0.0414(4) Uani 1 1 d . . .
C8 C 0.57581(17) -0.12534(16) 0.20106(17) 0.0425(4) Uani 1 1 d . . .
C9 C 0.6321(2) -0.1987(2) 0.2842(2) 0.0569(5) Uani 1 1 d . . .
H9A H 0.5747 -0.2441 0.3704 0.068 Uiso 1 1 calc R . .
C10 C 0.7733(2) -0.2042(2) 0.2390(2) 0.0696(6) Uani 1 1 d . . .
H10A H 0.8108 -0.2544 0.2945 0.083 Uiso 1 1 calc R . .
C11 C 0.8591(2) -0.1359(2) 0.1123(2) 0.0675(6) Uani 1 1 d . . .
H11A H 0.9541 -0.1398 0.0825 0.081 Uiso 1 1 calc R . .
C12 C 0.8042(2) -0.0622(2) 0.0301(2) 0.0590(5) Uani 1 1 d . . .
H12A H 0.8621 -0.0156 -0.0553 0.071 Uiso 1 1 calc R . .
C13 C 0.66269(18) -0.05711(18) 0.07432(19) 0.0501(5) Uani 1 1 d . . .
H13A H 0.6258 -0.0073 0.0181 0.060 Uiso 1 1 calc R . .
C14 C 0.4352(2) 0.0488(2) 0.3384(3) 0.0722(7) Uani 1 1 d . . .
H14A H 0.5072 0.0915 0.2528 0.087 Uiso 1 1 calc R . .
H14B H 0.4782 0.0033 0.3960 0.087 Uiso 1 1 calc R . .
C15 C 0.3391(2) 0.1423(2) 0.4055(3) 0.0701(6) Uani 1 1 d . . .
H15A H 0.2905 0.1054 0.5018 0.084 Uiso 1 1 calc R . .
H15B H 0.3928 0.2143 0.3939 0.084 Uiso 1 1 calc R . .
C16 C 0.3085(3) 0.2434(3) 0.2021(3) 0.0957(9) Uani 1 1 d . . .
H16A H 0.3502 0.3214 0.1907 0.143 Uiso 1 1 calc R . .
H16B H 0.2430 0.2577 0.1631 0.143 Uiso 1 1 calc R . .
H16C H 0.3785 0.1907 0.1578 0.143 Uiso 1 1 calc R . .
C17 C 0.1455(3) 0.2699(2) 0.4197(3) 0.0909(9) Uani 1 1 d . . .
H17A H 0.1958 0.3463 0.3976 0.136 Uiso 1 1 calc R . .
H17B H 0.1097 0.2341 0.5155 0.136 Uiso 1 1 calc R . .
H17C H 0.0707 0.2863 0.3930 0.136 Uiso 1 1 calc R . .
C18 C 0.0515(3) -0.4749(2) 0.1358(3) 0.0870(8) Uani 1 1 d . . .
H18A H 0.0322 -0.5429 0.1073 0.130 Uiso 1 1 calc R . .
H18B H 0.0331 -0.3979 0.0848 0.130 Uiso 1 1 calc R . .
H18C H -0.0059 -0.4840 0.2305 0.130 Uiso 1 1 calc R . .
C19 C 0.0906(2) -0.1119(2) 0.6888(2) 0.0631(6) Uani 1 1 d . . .
H19A H 0.0085 -0.1363 0.7728 0.076 Uiso 1 1 calc R . .
H19B H 0.1368 -0.0440 0.6958 0.076 Uiso 1 1 calc R . .
C20 C 0.18460(18) -0.22058(18) 0.67613(19) 0.0525(5) Uani 1 1 d . . .
C21 C 0.2429(2) -0.2590(3) 0.7688(2) 0.0755(7) Uani 1 1 d . . .
H21A H 0.2263 -0.2157 0.8344 0.091 Uiso 1 1 calc R . .
C22 C 0.3252(3) -0.3609(3) 0.7637(3) 0.0993(10) Uani 1 1 d . . .
H22A H 0.3620 -0.3867 0.8271 0.119 Uiso 1 1 calc R . .
C23 C 0.3530(3) -0.4238(3) 0.6668(3) 0.0960(10) Uani 1 1 d . . .
H23A H 0.4095 -0.4916 0.6634 0.115 Uiso 1 1 calc R . .
C24 C 0.2975(2) -0.3870(2) 0.5738(3) 0.0799(8) Uani 1 1 d . . .
H24A H 0.3160 -0.4301 0.5077 0.096 Uiso 1 1 calc R . .
C25 C 0.2138(2) -0.28518(19) 0.5789(2) 0.0606(6) Uani 1 1 d . . .
H25A H 0.1769 -0.2604 0.5155 0.073 Uiso 1 1 calc R . .

loop_
_atom_site_aniso_label
_atom_site_aniso_U_11
_atom_site_aniso_U_22
_atom_site_aniso_U_33
_atom_site_aniso_U_23
_atom_site_aniso_U_13
_atom_site_aniso_U_12
Mg 0.0334(3) 0.0440(3) 0.0492(4) -0.0164(3) -0.0114(3) 0.0105(2)
O1 0.0358(7) 0.0584(8) 0.0659(8) -0.0291(7) -0.0226(6) 0.0168(6)
O2 0.0425(7) 0.0520(7) 0.0479(7) -0.0154(6) -0.0169(5) 0.0178(6)
O3 0.0782(11) 0.0597(9) 0.0956(12) -0.0349(8) -0.0458(9) 0.0039(8)
N1 0.0361(8) 0.0520(9) 0.0640(10) -0.0255(8) -0.0189(7) 0.0069(7)
N2 0.0504(10) 0.0488(9) 0.0740(11) -0.0208(8) -0.0144(8) 0.0036(7)
C1 0.0342(9) 0.0447(9) 0.0417(9) -0.0117(7) -0.0128(7) 0.0062(7)
C2 0.0385(10) 0.0529(11) 0.0578(11) -0.0164(9) -0.0229(8) 0.0045(8)
C3 0.0552(12) 0.0452(10) 0.0574(11) -0.0157(8) -0.0254(9) 0.0025(8)
C4 0.0499(12) 0.0524(11) 0.0727(13) -0.0297(10) -0.0180(10) 0.0116(9)
C5 0.0349(9) 0.0512(11) 0.0605(11) -0.0201(9) -0.0137(8) 0.0101(8)
C6 0.0319(9) 0.0443(10) 0.0401(9) -0.0111(7) -0.0118(7) 0.0050(7)
C7 0.0325(9) 0.0441(9) 0.0426(9) -0.0090(7) -0.0127(7) 0.0062(7)
C8 0.0313(9) 0.0471(10) 0.0485(10) -0.0152(8) -0.0151(7) 0.0066(7)
C9 0.0433(11) 0.0665(13) 0.0525(11) -0.0052(9) -0.0182(9) 0.0062(9)
C10 0.0455(12) 0.0820(16) 0.0803(15) -0.0086(13) -0.0340(11) 0.0144(11)
C11 0.0316(10) 0.0808(16) 0.0856(16) -0.0200(13) -0.0214(10) 0.0074(10)
C12 0.0384(10) 0.0679(13) 0.0592(12) -0.0124(10) -0.0112(9) -0.0017(9)
C13 0.0381(10) 0.0572(12) 0.0517(10) -0.0098(9) -0.0185(8) 0.0057(8)
C14 0.0512(13) 0.0773(16) 0.1068(19) -0.0525(14) -0.0357(12) 0.0123(11)
C15 0.0607(14) 0.0679(14) 0.0885(17) -0.0418(13) -0.0248(12) 0.0015(11)
C16 0.104(2) 0.0668(16) 0.0886(19) -0.0023(14) -0.0215(16) -0.0110(15)
C17 0.0706(16) 0.0624(15) 0.131(2) -0.0510(16) -0.0209(15) 0.0119(12)
C18 0.091(2) 0.0712(16) 0.128(2) -0.0308(16) -0.0686(18) -0.0066(14)
C19 0.0676(14) 0.0688(14) 0.0573(12) -0.0232(10) -0.0297(10) 0.0262(11)
C20 0.0370(10) 0.0537(11) 0.0522(11) -0.0004(9) -0.0126(8) 0.0036(8)
C21 0.0567(14) 0.0922(18) 0.0722(15) -0.0029(13) -0.0325(11) 0.0076(12)
C22 0.0666(17) 0.114(2) 0.101(2) 0.0113(19) -0.0449(16) 0.0245(16)
C23 0.0648(17) 0.0787(18) 0.103(2) 0.0122(17) -0.0198(16) 0.0292(14)
C24 0.0643(15) 0.0583(14) 0.0855(17) -0.0086(12) -0.0097(12) 0.0188(11)
C25 0.0502(12) 0.0548(12) 0.0593(12) -0.0059(10) -0.0134(9) 0.0147(9)

loop_
_atom_type_symbol
_atom_type_description
_atom_type_scat_dispersion_real
_atom_type_scat_dispersion_imag
_atom_type_scat_source
C C 0.0033 0.0016 'International Tables Vol C Tables 4.2.6.8 and 6.1.1.4'
H H 0.0000 0.0000 'International Tables Vol C Tables 4.2.6.8 and 6.1.1.4'
N N 0.0061 0.0033 'International Tables Vol C Tables 4.2.6.8 and 6.1.1.4'
O O 0.0106 0.0060 'International Tables Vol C Tables 4.2.6.8 and 6.1.1.4'
Mg Mg 0.0486 0.0363 'International Tables Vol C Tables 4.2.6.8 and 6.1.1.4'

loop_
_geom_angle_atom_site_label_1
_geom_angle_atom_site_label_2
_geom_angle_atom_site_label_3
_geom_angle
_geom_angle_site_symmetry_1
_geom_angle_site_symmetry_3
_geom_angle_publ_flag
O1 Mg O2 115.28(6) . . ?
O1 Mg O2 96.38(6) . 2_556 ?
O2 Mg O2 83.63(5) . 2_556 ?
O1 Mg N1 84.55(6) . . ?
O2 Mg N1 107.99(6) . . ?
O2 Mg N1 166.76(6) 2_556 . ?
O1 Mg N2 137.13(7) . . ?
O2 Mg N2 107.00(7) . . ?
O2 Mg N2 94.94(6) 2_556 . ?
N1 Mg N2 75.84(6) . . ?
O1 Mg Mg 110.99(5) . 2_556 ?
O2 Mg Mg 42.50(4) . 2_556 ?
O2 Mg Mg 41.13(4) 2_556 2_556 ?
N1 Mg Mg 150.00(6) . 2_556 ?
N2 Mg Mg 104.60(5) . 2_556 ?
C1 O1 Mg 133.93(12) . . ?
C19 O2 Mg 138.07(12) . . ?
C19 O2 Mg 122.88(11) . 2_556 ?
Mg O2 Mg 96.37(5) . 2_556 ?
C3 O3 C18 117.59(18) . . ?
C7 N1 C14 117.97(16) . . ?
C7 N1 Mg 128.23(13) . . ?
C14 N1 Mg 113.59(12) . . ?
C15 N2 C16 110.48(19) . . ?
C15 N2 C17 108.9(2) . . ?
C16 N2 C17 109.9(2) . . ?
C15 N2 Mg 100.13(13) . . ?
C16 N2 Mg 112.80(16) . . ?
C17 N2 Mg 114.25(14) . . ?
O1 C1 C2 118.33(16) . . ?
O1 C1 C6 123.86(17) . . ?
C2 C1 C6 117.80(16) . . ?
C3 C2 C1 122.17(17) . . ?
C3 C2 H2A 118.9 . . ?
C1 C2 H2A 118.9 . . ?
C2 C3 O3 124.95(18) . . ?
C2 C3 C4 120.10(18) . . ?
O3 C3 C4 114.96(17) . . ?
C5 C4 C3 118.90(18) . . ?
C5 C4 H4A 120.6 . . ?
C3 C4 H4A 120.6 . . ?
C4 C5 C6 123.37(18) . . ?
C4 C5 H5A 118.3 . . ?
C6 C5 H5A 118.3 . . ?
C5 C6 C1 117.64(17) . . ?
C5 C6 C7 119.57(16) . . ?
C1 C6 C7 122.78(15) . . ?
N1 C7 C6 123.24(16) . . ?
N1 C7 C8 120.10(16) . . ?
C6 C7 C8 116.66(15) . . ?
C13 C8 C9 119.15(16) . . ?
C13 C8 C7 120.30(16) . . ?
C9 C8 C7 120.55(16) . . ?
C10 C9 C8 119.98(19) . . ?
C10 C9 H9A 120.0 . . ?
C8 C9 H9A 120.0 . . ?
C9 C10 C11 120.39(19) . . ?
C9 C10 H10A 119.8 . . ?
C11 C10 H10A 119.8 . . ?
C10 C11 C12 119.96(19) . . ?
C10 C11 H11A 120.0 . . ?
C12 C11 H11A 120.0 . . ?
C13 C12 C11 119.95(19) . . ?
C13 C12 H12A 120.0 . . ?
C11 C12 H12A 120.0 . . ?
C12 C13 C8 120.56(18) . . ?
C12 C13 H13A 119.7 . . ?
C8 C13 H13A 119.7 . . ?
N1 C14 C15 108.93(17) . . ?
N1 C14 H14A 109.9 . . ?
C15 C14 H14A 109.9 . . ?
N1 C14 H14B 109.9 . . ?
C15 C14 H14B 109.9 . . ?
H14A C14 H14B 108.3 . . ?
N2 C15 C14 111.69(19) . . ?
N2 C15 H15A 109.3 . . ?
C14 C15 H15A 109.3 . . ?
N2 C15 H15B 109.3 . . ?
C14 C15 H15B 109.3 . . ?
H15A C15 H15B 107.9 . . ?
N2 C16 H16A 109.5 . . ?
N2 C16 H16B 109.5 . . ?
H16A C16 H16B 109.5 . . ?
N2 C16 H16C 109.5 . . ?
H16A C16 H16C 109.5 . . ?
H16B C16 H16C 109.5 . . ?
N2 C17 H17A 109.5 . . ?
N2 C17 H17B 109.5 . . ?
H17A C17 H17B 109.5 . . ?
N2 C17 H17C 109.5 . . ?
H17A C17 H17C 109.5 . . ?
H17B C17 H17C 109.5 . . ?
O3 C18 H18A 109.5 . . ?
O3 C18 H18B 109.5 . . ?
H18A C18 H18B 109.5 . . ?
O3 C18 H18C 109.5 . . ?
H18A C18 H18C 109.5 . . ?
H18B C18 H18C 109.5 . . ?
O2 C19 C20 116.08(17) . . ?
O2 C19 H19A 108.3 . . ?
C20 C19 H19A 108.3 . . ?
O2 C19 H19B 108.3 . . ?
C20 C19 H19B 108.3 . . ?
H19A C19 H19B 107.4 . . ?
C25 C20 C21 118.2(2) . . ?
C25 C20 C19 123.10(19) . . ?
C21 C20 C19 118.7(2) . . ?
C22 C21 C20 120.4(3) . . ?
C22 C21 H21A 119.8 . . ?
C20 C21 H21A 119.8 . . ?
C23 C22 C21 120.6(3) . . ?
C23 C22 H22A 119.7 . . ?
C21 C22 H22A 119.7 . . ?
C22 C23 C24 119.9(2) . . ?
C22 C23 H23A 120.0 . . ?
C24 C23 H23A 120.0 . . ?
C25 C24 C23 119.8(3) . . ?
C25 C24 H24A 120.1 . . ?
C23 C24 H24A 120.1 . . ?
C24 C25 C20 121.0(2) . . ?
C24 C25 H25A 119.5 . . ?
C20 C25 H25A 119.5 . . ?

loop_
_geom_bond_atom_site_label_1
_geom_bond_atom_site_label_2
_geom_bond_distance
_geom_bond_site_symmetry_2
_geom_bond_publ_flag
Mg O1 1.9377(14) . ?
Mg O2 1.9581(14) . ?
Mg O2 2.0112(13) 2_556 ?
Mg N1 2.1760(16) . ?
Mg N2 2.2362(19) . ?
Mg Mg 2.9586(11) 2_556 ?
O1 C1 1.295(2) . ?
O2 C19 1.392(2) . ?
O2 Mg 2.0112(13) 2_556 ?
O3 C3 1.365(2) . ?
O3 C18 1.425(3) . ?
N1 C7 1.297(2) . ?
N1 C14 1.473(3) . ?
N2 C15 1.480(3) . ?
N2 C16 1.472(3) . ?
N2 C17 1.468(3) . ?
C1 C2 1.420(3) . ?
C1 C6 1.434(2) . ?
C2 C3 1.366(3) . ?
C2 H2A 0.9300 . ?
C3 C4 1.405(3) . ?
C4 C5 1.365(3) . ?
C4 H4A 0.9300 . ?
C5 C6 1.408(2) . ?
C5 H5A 0.9300 . ?
C6 C7 1.452(3) . ?
C7 C8 1.505(2) . ?
C8 C13 1.380(2) . ?
C8 C9 1.387(3) . ?
C9 C10 1.380(3) . ?
C9 H9A 0.9300 . ?
C10 C11 1.377(3) . ?
C10 H10A 0.9300 . ?
C11 C12 1.371(3) . ?
C11 H11A 0.9300 . ?
C12 C13 1.384(3) . ?
C12 H12A 0.9300 . ?
C13 H13A 0.9300 . ?
C14 C15 1.515(3) . ?
C14 H14A 0.9700 . ?
C14 H14B 0.9700 . ?
C15 H15A 0.9700 . ?
C15 H15B 0.9700 . ?
C16 H16A 0.9600 . ?
C16 H16B 0.9600 . ?
C16 H16C 0.9600 . ?
C17 H17A 0.9600 . ?
C17 H17B 0.9600 . ?
C17 H17C 0.9600 . ?
C18 H18A 0.9600 . ?
C18 H18B 0.9600 . ?
C18 H18C 0.9600 . ?
C19 C20 1.511(3) . ?
C19 H19A 0.9700 . ?
C19 H19B 0.9700 . ?
C20 C25 1.374(3) . ?
C20 C21 1.396(3) . ?
C21 C22 1.382(4) . ?
C21 H21A 0.9300 . ?
C22 C23 1.359(4) . ?
C22 H22A 0.9300 . ?
C23 C24 1.376(4) . ?
C23 H23A 0.9300 . ?
C24 C25 1.390(3) . ?
C24 H24A 0.9300 . ?
C25 H25A 0.9300 . ?
